data_7703590
loop_
_publ_author_name
'Qin, Wei-Wei'
'Pan, Zheng-Yin'
'Cai, Dai-Hong'
'Li, Yi'
'He, Liang'

_publ_section_title
;
 Cyclometalated iridium(iii) complexes for mitochondria-targeted combined
 chemo-photodynamic therapy.
;
_journal_issue 11
_journal_name_full 'Dalton transactions (Cambridge, England : 2003)'
_journal_page_first 3562
_journal_page_last 3569
_journal_paper_doi 10.1039/d0dt00180e
_journal_volume 49
_journal_year 2020
_chemical_formula_moiety 'C47 H33 Ir N5, F6 P'
_chemical_formula_sum 'C47 H32 F6 Ir N5 P'
_chemical_formula_weight 1003.95
_space_group_crystal_system monoclinic
_space_group_IT_number 14
_space_group_name_Hall '-P 2ybc'
_space_group_name_H-M_alt 'P 1 21/c 1'
_atom_sites_solution_hydrogens geom
_atom_sites_solution_primary direct
_atom_sites_solution_secondary difmap
_audit_creation_date 2017-12-31
_audit_creation_method
;
Olex2 1.2
(compiled 2017.03.28 svn.r3405 for OlexSys, GUI svn.r5337)
;
_audit_update_record
;
2019-01-30 deposited with the CCDC.	2020-02-24 downloaded from the CCDC.
;
_cell_angle_alpha 90.00
_cell_angle_beta 102.838(3)
_cell_angle_gamma 90.00
_cell_formula_units_Z 4
_cell_length_a 12.4372(13)
_cell_length_b 15.3865(16)
_cell_length_c 24.393(2)
_cell_measurement_reflns_used 21205
_cell_measurement_temperature 298
_cell_measurement_theta_max 55.08
_cell_measurement_theta_min 6.09
_cell_volume 4551.3(8)
_computing_molecular_graphics 'Olex2 (Dolomanov et al., 2009)'
_computing_publication_material 'Olex2 (Dolomanov et al., 2009)'
_computing_structure_refinement 'XH (Sheldrick, 2008)'
_computing_structure_solution 'SHELXS-97 (Sheldrick, 1990)'
_diffrn_ambient_temperature 298
_diffrn_measured_fraction_theta_full 0.992
_diffrn_measured_fraction_theta_max 0.992
_diffrn_measurement_device_type 'multiwire proportional'
_diffrn_measurement_method 'phi and omega scans'
_diffrn_radiation_monochromator graphite
_diffrn_radiation_type MoK\a
_diffrn_radiation_wavelength 0.71073
_diffrn_reflns_av_R_equivalents 0.1476
_diffrn_reflns_av_unetI/netI 0.1504
_diffrn_reflns_limit_h_max 12
_diffrn_reflns_limit_h_min -16
_diffrn_reflns_limit_k_max 19
_diffrn_reflns_limit_k_min -19
_diffrn_reflns_limit_l_max 31
_diffrn_reflns_limit_l_min -30
_diffrn_reflns_number 38566
_diffrn_reflns_theta_full 27.48
_diffrn_reflns_theta_max 27.48
_diffrn_reflns_theta_min 3.04
_diffrn_source 'fine-focus sealed tube'
_exptl_absorpt_coefficient_mu 3.030
_exptl_absorpt_correction_T_max 1.000000
_exptl_absorpt_correction_T_min 0.043484
_exptl_absorpt_correction_type multi-scan
_exptl_crystal_colour 'metallic reddish red'
_exptl_crystal_colour_lustre metallic
_exptl_crystal_colour_modifier reddish
_exptl_crystal_colour_primary red
_exptl_crystal_density_diffrn 1.465
_exptl_crystal_density_method 'not measured'
_exptl_crystal_description block
_exptl_crystal_F_000 1980
_exptl_crystal_size_max 0.1
_exptl_crystal_size_mid 0.1
_exptl_crystal_size_min 0.1
_refine_diff_density_max 3.038
_refine_diff_density_min -1.136
_refine_diff_density_rms 0.169
_refine_ls_extinction_method none
_refine_ls_goodness_of_fit_ref 0.981
_refine_ls_hydrogen_treatment constr
_refine_ls_matrix_type full
_refine_ls_number_parameters 542
_refine_ls_number_reflns 10339
_refine_ls_number_restraints 9
_refine_ls_restrained_S_all 0.981
_refine_ls_R_factor_all 0.1855
_refine_ls_R_factor_gt 0.0935
_refine_ls_shift/su_max 0.055
_refine_ls_shift/su_mean 0.002
_refine_ls_structure_factor_coef Fsqd
_refine_ls_weighting_details 'calc w=1/[\s^2^(Fo^2^)+(0.1450P)^2^+0.0000P] where P=(Fo^2^+2Fc^2^)/3'
_refine_ls_weighting_scheme calc
_refine_ls_wR_factor_gt 0.2394
_refine_ls_wR_factor_ref 0.2840
_reflns_number_gt 4584
_reflns_number_total 10339
_reflns_threshold_expression >2sigma(I)
_cod_data_source_file d0dt00180e2.cif
_cod_data_source_block a_sq_d
_cod_depositor_comments 'Adding full bibliography for 7703590.cif.'
_cod_database_code 7703590
_olex2_refinement_description
;
1. Fixed Uiso
 At 1.2 times of:
  All C(H) groups
 At 1.5 times of:
  All C(H,H,H) groups
2. Rigid bond restraints
 C17, C18, C26, C27, C1, C2
 with sigma for 1-2 distances of 0.02 and sigma for 1-3 distances of 0.02
3. Uiso/Uaniso restraints and constraints
Uanis(C1) \\sim Ueq: with sigma of 0.01 and sigma for terminal atoms of 0.02
4.a Aromatic/amide H refined with riding coordinates:
 C2(H2), C3(H3), C4(H4), C5(H5), C7(H7), C8(H8), C11(H11), C12(H12), C13(H13),
 C14(H14), C17(H17), C18(H18), C19(H19), C20(H20), C22(H22), C23(H23), C26(H26),
  C27(H27), C28(H28), C29(H29), C31(H31), C32(H32), C33(H33), C34(H34),
 C39(H39), C40(H40), C44(H44), C46(H46), C47(H47), C48(H48)
4.b Idealised Me refined as rotating group:
 C41(H41A,H41B,H41C)
;
_olex2_submission_special_instructions 'No special instructions were received'

loop_
_space_group_symop_id
_space_group_symop_operation_xyz
1 'x, y, z'
2 '-x, y+1/2, -z+1/2'
3 '-x, -y, -z'
4 'x, -y-1/2, z-1/2'

loop_
_atom_site_label
_atom_site_type_symbol
_atom_site_fract_x
_atom_site_fract_y
_atom_site_fract_z
_atom_site_U_iso_or_equiv
_atom_site_adp_type
_atom_site_occupancy
_atom_site_calc_flag
_atom_site_disorder_assembly
_atom_site_disorder_group
_atom_site_refinement_flags_posn
_atom_site_refinement_flags_adp
Ir1 Ir 0.39869(3) 0.65333(2) 0.298569(13) 0.07275(12) Uani 1 d . . . .
N1 N 0.5067(7) 0.6289(5) 0.3765(3) 0.080(2) Uani 1 d . . . .
N2 N 0.3005(6) 0.6599(5) 0.2151(3) 0.079(2) Uani 1 d . . . .
N3 N 0.2461(6) 0.6970(6) 0.3171(3) 0.093(3) Uani 1 d . . . .
N4 N 0.4298(6) 0.7876(5) 0.3266(3) 0.073(2) Uani 1 d . . . .
N5 N 0.3058(7) 0.9488(6) 0.4115(3) 0.094(3) Uani 1 d . . . .
C1 C 0.4784(8) 0.6259(6) 0.4285(4) 0.078(3) Uani 1 d . . . U
C10 C 0.6320(8) 0.6260(6) 0.3174(4) 0.084(3) Uani 1 d . . . .
C2 C 0.3723(10) 0.6252(6) 0.4335(4) 0.097(3) Uani 1 d . . . U
H2 H 0.3170 0.6273 0.4009 0.116 Uiso 1 calc . . R .
C3 C 0.3415(13) 0.6215(7) 0.4850(5) 0.126(5) Uani 1 d . . . .
H3 H 0.2681 0.6246 0.4876 0.151 Uiso 1 calc . . R .
C4 C 0.4302(12) 0.6127(8) 0.5342(5) 0.121(5) Uani 1 d . . . .
H4 H 0.4145 0.6070 0.5696 0.145 Uiso 1 calc . . R .
C5 C 0.5344(12) 0.6128(8) 0.5288(5) 0.118(5) Uani 1 d . . . .
H5 H 0.5895 0.6107 0.5616 0.141 Uiso 1 calc . . R .
C6 C 0.5674(10) 0.6156(6) 0.4777(4) 0.093(3) Uani 1 d . . . .
C7 C 0.6771(10) 0.6160(7) 0.4737(4) 0.102(4) Uani 1 d . . . .
H7 H 0.7340 0.6160 0.5057 0.122 Uiso 1 calc . . R .
C8 C 0.6983(10) 0.6164(6) 0.4213(4) 0.102(4) Uani 1 d . . . .
H8 H 0.7706 0.6117 0.4172 0.122 Uiso 1 calc . . R .
C9 C 0.6124(9) 0.6237(6) 0.3734(4) 0.086(3) Uani 1 d . . . .
C11 C 0.7367(9) 0.6142(7) 0.3034(5) 0.103(4) Uani 1 d . . . .
H11 H 0.7995 0.6098 0.3322 0.124 Uiso 1 calc . . R .
C12 C 0.7471(10) 0.6092(8) 0.2495(5) 0.121(4) Uani 1 d . . . .
H12 H 0.8162 0.6000 0.2419 0.145 Uiso 1 calc . . R .
C13 C 0.6592(9) 0.6175(8) 0.2072(5) 0.122(4) Uani 1 d . . . .
H13 H 0.6674 0.6163 0.1703 0.147 Uiso 1 calc . . R .
C14 C 0.5529(8) 0.6283(7) 0.2186(4) 0.094(3) Uani 1 d . . . .
H14 H 0.4921 0.6334 0.1888 0.113 Uiso 1 calc . . R .
C15 C 0.5373(8) 0.6315(5) 0.2743(4) 0.077(3) Uani 1 d . . . .
C16 C 0.2791(8) 0.7379(6) 0.1829(4) 0.083(3) Uani 1 d . . . .
C17 C 0.3328(10) 0.8121(6) 0.1980(4) 0.095(4) Uani 1 d . . . U
H17 H 0.3909 0.8141 0.2294 0.114 Uiso 1 calc . . R .
C18 C 0.3023(10) 0.8837(8) 0.1674(4) 0.109(4) Uani 1 d . . . U
H18 H 0.3396 0.9351 0.1790 0.130 Uiso 1 calc . . R .
C19 C 0.2222(11) 0.8855(8) 0.1216(5) 0.125(5) Uani 1 d . . . .
H19 H 0.2015 0.9377 0.1030 0.150 Uiso 1 calc . . R .
C20 C 0.1708(12) 0.8104(10) 0.1023(5) 0.136(5) Uani 1 d . . . .
H20 H 0.1173 0.8110 0.0689 0.163 Uiso 1 calc . . R .
C21 C 0.1967(10) 0.7304(7) 0.1319(4) 0.108(4) Uani 1 d . . . .
C22 C 0.1473(11) 0.6547(8) 0.1132(5) 0.127(5) Uani 1 d . . . .
H22 H 0.0929 0.6530 0.0802 0.152 Uiso 1 calc . . R .
C23 C 0.1797(9) 0.5772(8) 0.1447(4) 0.105(4) Uani 1 d . . . .
H23 H 0.1529 0.5234 0.1306 0.126 Uiso 1 calc . . R .
C24 C 0.2525(7) 0.5840(7) 0.1972(4) 0.082(3) Uani 1 d . . . .
C25 C 0.2877(7) 0.5080(6) 0.2335(3) 0.076(3) Uani 1 d . . . .
C26 C 0.2502(8) 0.4245(6) 0.2186(4) 0.083(3) Uani 1 d . . . U
H26 H 0.2000 0.4144 0.1848 0.100 Uiso 1 calc . . R .
C27 C 0.2890(10) 0.3553(7) 0.2554(5) 0.104(4) Uani 1 d . . . U
H27 H 0.2632 0.2992 0.2462 0.125 Uiso 1 calc . . R .
C28 C 0.3663(10) 0.3701(6) 0.3058(4) 0.094(3) Uani 1 d . . . .
H28 H 0.3974 0.3249 0.3294 0.112 Uiso 1 calc . . R .
C29 C 0.3946(8) 0.4591(7) 0.3189(4) 0.096(3) Uani 1 d . . . .
H29 H 0.4399 0.4712 0.3538 0.115 Uiso 1 calc . . R .
C30 C 0.3600(8) 0.5272(7) 0.2840(4) 0.086(3) Uani 1 d . . . .
C31 C 0.1486(10) 0.6521(8) 0.2995(5) 0.123(4) Uani 1 d . . . .
H31 H 0.1510 0.5933 0.2911 0.147 Uiso 1 calc . . R .
C32 C 0.0502(12) 0.6912(12) 0.2942(7) 0.173(7) Uani 1 d . . . .
H32 H -0.0132 0.6572 0.2868 0.208 Uiso 1 calc . . R .
C33 C 0.0395(11) 0.7856(12) 0.2997(7) 0.190(7) Uani 1 d . . . .
H33 H -0.0282 0.8141 0.2918 0.228 Uiso 1 calc . . R .
C34 C 0.1424(11) 0.8300(10) 0.3183(7) 0.160(7) Uani 1 d . . . .
H34 H 0.1433 0.8896 0.3245 0.192 Uiso 1 calc . . R .
C35 C 0.2408(8) 0.7838(8) 0.3272(4) 0.103(4) Uani 1 d . . . .
C36 C 0.3491(8) 0.8267(6) 0.3480(4) 0.082(3) Uani 1 d . . . .
C37 C 0.3703(8) 0.9017(7) 0.3796(4) 0.083(3) Uani 1 d . . . .
C38 C 0.4738(8) 0.9412(6) 0.3854(3) 0.078(3) Uani 1 d . . . .
C39 C 0.5542(8) 0.9066(6) 0.3631(4) 0.075(3) Uani 1 d . . . .
H39 H 0.6227 0.9328 0.3660 0.090 Uiso 1 calc . . R .
C40 C 0.5245(8) 0.8266(6) 0.3349(3) 0.075(3) Uani 1 d . . . .
H40 H 0.5791 0.7990 0.3208 0.090 Uiso 1 calc . . R .
C41 C 0.2179(10) 0.9137(10) 0.4351(6) 0.139(5) Uani 1 d . . . .
H41A H 0.2172 0.9428 0.4698 0.209 Uiso 1 calc . . GR .
H41B H 0.2297 0.8527 0.4419 0.209 Uiso 1 calc . . GR .
H41C H 0.1485 0.9225 0.4091 0.209 Uiso 1 calc . . GR .
C42 C 0.3658(10) 1.0221(6) 0.4342(4) 0.103(4) Uani 1 d . . . .
C43 C 0.4704(9) 1.0227(6) 0.4185(4) 0.089(3) Uani 1 d . . . .
C44 C 0.5430(11) 1.0892(7) 0.4377(4) 0.113(4) Uani 1 d . . . .
H44 H 0.6119 1.0922 0.4289 0.136 Uiso 1 calc . . R .
C46 C 0.5081(14) 1.1503(7) 0.4703(5) 0.130(6) Uani 1 d . . . .
H46 H 0.5559 1.1959 0.4835 0.155 Uiso 1 calc . . R .
C47 C 0.4088(15) 1.1498(9) 0.4851(6) 0.138(6) Uani 1 d . . . .
H47 H 0.3918 1.1935 0.5081 0.165 Uiso 1 calc . . R .
C48 C 0.3363(12) 1.0875(8) 0.4669(5) 0.122(5) Uani 1 d . . . .
H48 H 0.2674 1.0877 0.4758 0.146 Uiso 1 calc . . R .
P1 P 0.0787(3) 0.3158(3) 0.05518(14) 0.1338(14) Uani 1 d . . . .
F1 F 0.0384(13) 0.3839(9) 0.0080(5) 0.280(7) Uani 1 d . . . .
F2 F -0.0467(9) 0.2877(9) 0.0345(5) 0.249(6) Uani 1 d . . . .
F3 F 0.1017(10) 0.2430(9) 0.0142(4) 0.304(6) Uani 1 d . . . .
F4 F 0.1975(9) 0.3317(9) 0.0754(6) 0.268(7) Uani 1 d . . . .
F5 F 0.0898(12) 0.2464(7) 0.0985(5) 0.268(6) Uani 1 d . . . .
F6 F 0.0467(7) 0.3775(6) 0.0989(4) 0.166(3) Uani 1 d . . . .

loop_
_atom_site_aniso_label
_atom_site_aniso_U_11
_atom_site_aniso_U_22
_atom_site_aniso_U_33
_atom_site_aniso_U_23
_atom_site_aniso_U_13
_atom_site_aniso_U_12
Ir1 0.0789(2) 0.0778(2) 0.05932(18) -0.01417(15) 0.01058(15) -0.01485(18)
N1 0.106(6) 0.065(4) 0.064(4) -0.005(3) 0.005(4) -0.018(4)
N2 0.069(4) 0.099(6) 0.066(4) -0.008(4) 0.009(3) 0.001(4)
N3 0.072(4) 0.115(6) 0.084(5) -0.004(4) 0.002(4) -0.046(4)
N4 0.059(4) 0.089(5) 0.066(4) 0.001(3) 0.003(3) -0.008(4)
N5 0.091(5) 0.107(6) 0.085(5) -0.021(4) 0.023(4) 0.011(5)
C1 0.089(5) 0.062(4) 0.079(5) -0.006(4) 0.013(4) -0.019(4)
C10 0.076(6) 0.073(5) 0.093(6) -0.019(4) -0.005(5) -0.024(4)
C2 0.131(7) 0.087(6) 0.065(5) -0.001(5) 0.008(5) -0.030(6)
C3 0.205(13) 0.087(7) 0.097(7) -0.021(6) 0.060(8) -0.028(8)
C4 0.177(12) 0.101(8) 0.082(7) -0.022(6) 0.023(7) -0.012(8)
C5 0.170(12) 0.085(7) 0.084(7) -0.002(6) -0.003(8) 0.004(8)
C6 0.145(9) 0.063(5) 0.060(5) -0.009(4) 0.003(5) -0.022(6)
C7 0.123(8) 0.091(7) 0.078(6) -0.003(5) -0.007(6) -0.031(6)
C8 0.123(8) 0.073(6) 0.089(7) -0.001(5) -0.018(6) -0.009(6)
C9 0.092(7) 0.078(6) 0.078(6) -0.013(5) -0.001(5) -0.016(5)
C11 0.078(6) 0.113(8) 0.108(8) -0.008(6) -0.005(6) -0.030(6)
C12 0.091(7) 0.140(9) 0.126(8) -0.068(7) 0.014(6) -0.017(7)
C13 0.076(6) 0.190(10) 0.105(7) -0.078(7) 0.029(5) -0.045(7)
C14 0.073(6) 0.123(8) 0.086(6) -0.046(5) 0.018(5) -0.015(6)
C15 0.088(6) 0.052(5) 0.080(5) -0.001(4) -0.008(5) -0.024(4)
C16 0.087(6) 0.084(6) 0.076(5) 0.001(5) 0.016(5) -0.005(5)
C17 0.147(9) 0.060(5) 0.074(6) 0.004(4) 0.015(6) -0.006(6)
C18 0.130(9) 0.104(8) 0.084(7) -0.006(6) 0.011(6) 0.000(7)
C19 0.139(10) 0.095(8) 0.127(10) 0.014(7) -0.003(8) 0.005(8)
C20 0.136(11) 0.153(11) 0.100(8) 0.013(8) -0.011(8) -0.013(9)
C21 0.125(8) 0.095(7) 0.086(6) 0.002(6) -0.017(6) -0.017(7)
C22 0.121(9) 0.136(11) 0.098(8) 0.016(7) -0.029(7) -0.024(7)
C23 0.101(7) 0.121(9) 0.081(6) -0.017(6) -0.004(6) -0.021(6)
C24 0.066(5) 0.100(7) 0.076(5) -0.018(5) 0.010(4) -0.020(5)
C25 0.070(5) 0.089(6) 0.069(5) -0.009(4) 0.016(4) -0.005(5)
C26 0.105(7) 0.072(5) 0.078(5) -0.022(4) 0.031(5) -0.027(5)
C27 0.128(8) 0.097(7) 0.091(6) -0.025(5) 0.032(6) -0.052(6)
C28 0.117(8) 0.069(6) 0.100(7) 0.007(5) 0.037(6) -0.016(5)
C29 0.098(7) 0.105(7) 0.084(6) -0.028(5) 0.017(5) -0.022(6)
C30 0.094(6) 0.095(7) 0.063(5) -0.006(5) 0.006(5) -0.010(5)
C31 0.094(7) 0.167(10) 0.117(8) -0.072(7) 0.043(6) -0.049(7)
C32 0.090(8) 0.247(16) 0.189(14) -0.094(12) 0.044(9) -0.056(10)
C33 0.092(9) 0.278(16) 0.194(12) -0.138(12) 0.020(8) 0.031(11)
C34 0.085(8) 0.185(14) 0.190(14) -0.077(10) -0.015(9) 0.012(9)
C35 0.072(6) 0.145(10) 0.098(7) -0.041(6) 0.031(5) -0.021(6)
C36 0.078(6) 0.098(7) 0.066(5) -0.012(4) 0.005(4) -0.003(5)
C37 0.085(6) 0.102(7) 0.064(5) -0.013(5) 0.022(4) -0.004(5)
C38 0.087(6) 0.083(6) 0.058(4) -0.012(4) 0.005(4) -0.002(5)
C39 0.075(5) 0.066(5) 0.079(5) -0.004(4) 0.007(4) -0.019(4)
C40 0.085(6) 0.077(6) 0.064(5) 0.000(4) 0.021(4) 0.019(5)
C41 0.109(9) 0.163(12) 0.158(11) -0.061(9) 0.056(8) -0.027(9)
C42 0.155(10) 0.076(6) 0.065(5) -0.017(4) 0.001(6) 0.013(6)
C43 0.114(7) 0.067(6) 0.072(5) -0.010(4) -0.008(5) -0.011(5)
C44 0.157(10) 0.095(8) 0.078(6) 0.001(6) 0.005(7) -0.029(7)
C46 0.224(15) 0.056(6) 0.090(7) -0.011(5) -0.005(9) -0.002(8)
C47 0.192(15) 0.118(10) 0.100(9) -0.026(7) 0.026(9) 0.030(10)
C48 0.161(11) 0.106(9) 0.098(8) -0.028(7) 0.029(7) -0.006(8)
P1 0.129(3) 0.176(3) 0.0814(19) -0.011(2) -0.0083(19) 0.038(2)
F1 0.363(17) 0.237(11) 0.187(10) 0.068(9) -0.051(11) 0.000(12)
F2 0.161(8) 0.320(13) 0.264(11) -0.134(10) 0.042(8) -0.047(9)
F3 0.320(11) 0.382(13) 0.165(8) -0.105(8) -0.044(8) 0.218(10)
F4 0.133(8) 0.411(18) 0.253(13) -0.127(11) 0.024(8) -0.056(9)
F5 0.390(15) 0.207(9) 0.245(10) 0.108(7) 0.151(10) 0.135(9)
F6 0.132(6) 0.217(8) 0.138(6) -0.075(5) 0.009(5) 0.004(6)

loop_
_atom_type_symbol
_atom_type_description
_atom_type_scat_dispersion_real
_atom_type_scat_dispersion_imag
_atom_type_scat_source
C C 0.0033 0.0016 'International Tables Vol C Tables 4.2.6.8 and 6.1.1.4'
H H 0.0000 0.0000 'International Tables Vol C Tables 4.2.6.8 and 6.1.1.4'
F F 0.0171 0.0103 'International Tables Vol C Tables 4.2.6.8 and 6.1.1.4'
Ir Ir -1.4442 7.9887 'International Tables Vol C Tables 4.2.6.8 and 6.1.1.4'
N N 0.0061 0.0033 'International Tables Vol C Tables 4.2.6.8 and 6.1.1.4'
P P 0.1023 0.0942 'International Tables Vol C Tables 4.2.6.8 and 6.1.1.4'

loop_
_geom_angle_atom_site_label_1
_geom_angle_atom_site_label_2
_geom_angle_atom_site_label_3
_geom_angle
_geom_angle_site_symmetry_1
_geom_angle_site_symmetry_3
_geom_angle_publ_flag
N1 Ir1 N2 170.8(3) . . ?
N1 Ir1 N3 106.4(3) . . ?
N1 Ir1 N4 81.6(2) . . ?
N2 Ir1 N3 80.8(3) . . ?
N2 Ir1 N4 106.1(3) . . ?
N3 Ir1 N4 75.1(3) . . ?
C15 Ir1 N1 79.4(3) . . ?
C15 Ir1 N2 94.3(3) . . ?
C15 Ir1 N3 170.4(3) . . ?
C15 Ir1 N4 98.6(3) . . ?
C15 Ir1 C30 88.5(4) . . ?
C30 Ir1 N1 93.8(3) . . ?
C30 Ir1 N2 79.3(3) . . ?
C30 Ir1 N3 98.7(4) . . ?
C30 Ir1 N4 170.6(3) . . ?
C1 N1 Ir1 126.1(7) . . ?
C9 N1 Ir1 113.5(6) . . ?
C9 N1 C1 120.1(8) . . ?
C16 N2 Ir1 124.3(6) . . ?
C24 N2 Ir1 112.9(6) . . ?
C24 N2 C16 122.6(7) . . ?
C31 N3 Ir1 122.3(8) . . ?
C35 N3 Ir1 115.1(6) . . ?
C35 N3 C31 118.2(9) . . ?
C36 N4 Ir1 116.2(6) . . ?
C40 N4 Ir1 125.4(6) . . ?
C40 N4 C36 117.0(8) . . ?
C37 N5 C41 126.2(10) . . ?
C42 N5 C37 108.0(9) . . ?
C42 N5 C41 121.9(9) . . ?
N1 C1 C6 117.2(9) . . ?
C2 C1 N1 122.3(8) . . ?
C2 C1 C6 120.4(9) . . ?
C11 C10 C9 125.4(9) . . ?
C15 C10 C9 115.1(9) . . ?
C15 C10 C11 119.2(10) . . ?
C1 C2 H2 118.3 . . ?
C1 C2 C3 123.5(10) . . ?
C3 C2 H2 118.3 . . ?
C2 C3 H3 121.9 . . ?
C2 C3 C4 116.2(14) . . ?
C4 C3 H3 121.9 . . ?
C3 C4 H4 120.1 . . ?
C5 C4 C3 119.8(12) . . ?
C5 C4 H4 120.1 . . ?
C4 C5 H5 117.5 . . ?
C4 C5 C6 125.0(11) . . ?
C6 C5 H5 117.5 . . ?
C5 C6 C1 114.9(11) . . ?
C7 C6 C1 121.6(9) . . ?
C7 C6 C5 123.3(10) . . ?
C6 C7 H7 121.2 . . ?
C8 C7 C6 117.6(9) . . ?
C8 C7 H7 121.2 . . ?
C7 C8 H8 119.6 . . ?
C7 C8 C9 120.8(12) . . ?
C9 C8 H8 119.6 . . ?
N1 C9 C10 115.3(8) . . ?
N1 C9 C8 122.4(10) . . ?
C8 C9 C10 122.3(11) . . ?
C10 C11 H11 119.0 . . ?
C12 C11 C10 121.9(9) . . ?
C12 C11 H11 119.0 . . ?
C11 C12 H12 119.7 . . ?
C13 C12 C11 120.5(12) . . ?
C13 C12 H12 119.7 . . ?
C12 C13 H13 120.0 . . ?
C12 C13 C14 119.9(11) . . ?
C14 C13 H13 120.0 . . ?
C13 C14 H14 119.2 . . ?
C15 C14 C13 121.7(9) . . ?
C15 C14 H14 119.2 . . ?
C10 C15 Ir1 115.5(8) . . ?
C10 C15 C14 116.6(10) . . ?
C14 C15 Ir1 127.6(7) . . ?
N2 C16 C21 114.9(8) . . ?
C17 C16 N2 123.3(8) . . ?
C17 C16 C21 121.8(9) . . ?
C16 C17 H17 120.3 . . ?
C16 C17 C18 119.3(10) . . ?
C18 C17 H17 120.3 . . ?
C17 C18 H18 118.1 . . ?
C19 C18 C17 123.8(12) . . ?
C19 C18 H18 118.1 . . ?
C18 C19 H19 120.5 . . ?
C18 C19 C20 119.0(12) . . ?
C20 C19 H19 120.5 . . ?
C19 C20 H20 119.2 . . ?
C19 C20 C21 121.6(11) . . ?
C21 C20 H20 119.2 . . ?
C20 C21 C16 114.1(10) . . ?
C22 C21 C16 123.3(10) . . ?
C22 C21 C20 122.6(10) . . ?
C21 C22 H22 120.4 . . ?
C21 C22 C23 119.1(10) . . ?
C23 C22 H22 120.4 . . ?
C22 C23 H23 120.7 . . ?
C24 C23 C22 118.6(10) . . ?
C24 C23 H23 120.7 . . ?
N2 C24 C23 120.9(9) . . ?
N2 C24 C25 116.4(7) . . ?
C23 C24 C25 122.5(9) . . ?
C26 C25 C24 122.6(7) . . ?
C30 C25 C24 114.3(8) . . ?
C30 C25 C26 123.0(9) . . ?
C25 C26 H26 120.5 . . ?
C25 C26 C27 119.0(8) . . ?
C27 C26 H26 120.5 . . ?
C26 C27 H27 119.7 . . ?
C28 C27 C26 120.5(9) . . ?
C28 C27 H27 119.7 . . ?
C27 C28 H28 122.0 . . ?
C27 C28 C29 116.0(9) . . ?
C29 C28 H28 122.0 . . ?
C28 C29 H29 117.6 . . ?
C30 C29 C28 124.8(9) . . ?
C30 C29 H29 117.6 . . ?
C25 C30 Ir1 116.5(7) . . ?
C29 C30 Ir1 127.1(7) . . ?
C29 C30 C25 116.4(9) . . ?
N3 C31 H31 119.2 . . ?
C32 C31 N3 121.7(12) . . ?
C32 C31 H31 119.2 . . ?
C31 C32 H32 118.9 . . ?
C31 C32 C33 122.2(14) . . ?
C33 C32 H32 118.9 . . ?
C32 C33 H33 123.0 . . ?
C34 C33 C32 114.1(13) . . ?
C34 C33 H33 123.0 . . ?
C33 C34 H34 120.0 . . ?
C35 C34 C33 120.0(14) . . ?
C35 C34 H34 120.0 . . ?
N3 C35 C34 123.3(10) . . ?
N3 C35 C36 114.9(9) . . ?
C34 C35 C36 121.8(11) . . ?
N4 C36 C35 111.1(8) . . ?
N4 C36 C37 121.0(9) . . ?
C37 C36 C35 127.5(10) . . ?
C36 C37 N5 131.7(9) . . ?
C36 C37 C38 118.4(9) . . ?
C38 C37 N5 109.8(8) . . ?
C37 C38 C43 106.4(9) . . ?
C39 C38 C37 122.3(9) . . ?
C39 C38 C43 131.3(9) . . ?
C38 C39 H39 123.2 . . ?
C38 C39 C40 113.6(9) . . ?
C40 C39 H39 123.2 . . ?
N4 C40 C39 127.4(9) . . ?
N4 C40 H40 116.3 . . ?
C39 C40 H40 116.3 . . ?
N5 C41 H41A 109.5 . . ?
N5 C41 H41B 109.5 . . ?
N5 C41 H41C 109.5 . . ?
H41A C41 H41B 109.5 . . ?
H41A C41 H41C 109.5 . . ?
H41B C41 H41C 109.5 . . ?
N5 C42 C43 109.6(9) . . ?
C48 C42 N5 129.0(13) . . ?
C48 C42 C43 121.4(11) . . ?
C42 C43 C38 105.9(8) . . ?
C44 C43 C38 135.3(11) . . ?
C44 C43 C42 118.7(10) . . ?
C43 C44 H44 121.9 . . ?
C46 C44 C43 116.1(13) . . ?
C46 C44 H44 121.9 . . ?
C44 C46 H46 117.4 . . ?
C47 C46 C44 125.1(13) . . ?
C47 C46 H46 117.4 . . ?
C46 C47 H47 119.8 . . ?
C48 C47 C46 120.4(13) . . ?
C48 C47 H47 119.8 . . ?
C42 C48 H48 120.9 . . ?
C47 C48 C42 118.2(15) . . ?
C47 C48 H48 120.9 . . ?
F1 P1 F2 79.4(8) . . ?
F1 P1 F3 94.8(7) . . ?
F3 P1 F2 84.8(7) . . ?
F4 P1 F1 105.7(9) . . ?
F4 P1 F2 173.8(8) . . ?
F4 P1 F3 91.1(8) . . ?
F4 P1 F5 87.4(8) . . ?
F4 P1 F6 93.5(7) . . ?
F5 P1 F1 166.8(9) . . ?
F5 P1 F2 87.7(8) . . ?
F5 P1 F3 86.5(7) . . ?
F5 P1 F6 87.0(6) . . ?
F6 P1 F1 90.4(7) . . ?
F6 P1 F2 90.0(6) . . ?
F6 P1 F3 171.9(8) . . ?

loop_
_geom_bond_atom_site_label_1
_geom_bond_atom_site_label_2
_geom_bond_distance
_geom_bond_site_symmetry_2
_geom_bond_publ_flag
Ir1 N1 2.103(7) . ?
Ir1 N2 2.132(7) . ?
Ir1 N3 2.153(9) . ?
Ir1 N4 2.183(7) . ?
Ir1 C15 1.972(11) . ?
Ir1 C30 2.011(10) . ?
N1 C1 1.391(12) . ?
N1 C9 1.335(13) . ?
N2 C16 1.425(12) . ?
N2 C24 1.341(11) . ?
N3 C31 1.379(13) . ?
N3 C35 1.363(14) . ?
N4 C36 1.370(12) . ?
N4 C40 1.297(11) . ?
N5 C37 1.432(13) . ?
N5 C41 1.448(16) . ?
N5 C42 1.398(13) . ?
C1 C2 1.352(15) . ?
C1 C6 1.449(13) . ?
C10 C9 1.440(15) . ?
C10 C11 1.429(15) . ?
C10 C15 1.397(12) . ?
C2 H2 0.9300 . ?
C2 C3 1.394(16) . ?
C3 H3 0.9300 . ?
C3 C4 1.445(17) . ?
C4 H4 0.9300 . ?
C4 C5 1.333(19) . ?
C5 H5 0.9300 . ?
C5 C6 1.398(16) . ?
C6 C7 1.388(16) . ?
C7 H7 0.9300 . ?
C7 C8 1.362(16) . ?
C8 H8 0.9300 . ?
C8 C9 1.401(13) . ?
C11 H11 0.9300 . ?
C11 C12 1.351(16) . ?
C12 H12 0.9300 . ?
C12 C13 1.332(15) . ?
C13 H13 0.9300 . ?
C13 C14 1.419(16) . ?
C14 H14 0.9300 . ?
C14 C15 1.414(14) . ?
C16 C17 1.333(13) . ?
C16 C21 1.431(12) . ?
C17 H17 0.9300 . ?
C17 C18 1.336(14) . ?
C18 H18 0.9300 . ?
C18 C19 1.321(15) . ?
C19 H19 0.9300 . ?
C19 C20 1.354(18) . ?
C20 H20 0.9300 . ?
C20 C21 1.428(17) . ?
C21 C22 1.348(15) . ?
C22 H22 0.9300 . ?
C22 C23 1.426(16) . ?
C23 H23 0.9300 . ?
C23 C24 1.399(12) . ?
C24 C25 1.474(13) . ?
C25 C26 1.387(12) . ?
C25 C30 1.386(11) . ?
C26 H26 0.9300 . ?
C26 C27 1.408(13) . ?
C27 H27 0.9300 . ?
C27 C28 1.401(14) . ?
C28 H28 0.9300 . ?
C28 C29 1.432(14) . ?
C29 H29 0.9300 . ?
C29 C30 1.358(14) . ?
C31 H31 0.9300 . ?
C31 C32 1.343(19) . ?
C32 H32 0.9300 . ?
C32 C33 1.47(2) . ?
C33 H33 0.9300 . ?
C33 C34 1.433(19) . ?
C34 H34 0.9300 . ?
C34 C35 1.390(17) . ?
C35 C36 1.483(14) . ?
C36 C37 1.381(13) . ?
C37 C38 1.402(13) . ?
C38 C39 1.349(13) . ?
C38 C43 1.497(13) . ?
C39 H39 0.9300 . ?
C39 C40 1.419(12) . ?
C40 H40 0.9300 . ?
C41 H41A 0.9600 . ?
C41 H41B 0.9600 . ?
C41 H41C 0.9600 . ?
C42 C43 1.435(16) . ?
C42 C48 1.384(16) . ?
C43 C44 1.375(14) . ?
C44 H44 0.9300 . ?
C44 C46 1.365(17) . ?
C46 H46 0.9300 . ?
C46 C47 1.36(2) . ?
C47 H47 0.9300 . ?
C47 C48 1.323(19) . ?
C48 H48 0.9300 . ?
P1 F1 1.554(12) . ?
P1 F2 1.588(11) . ?
P1 F3 1.568(12) . ?
P1 F4 1.470(11) . ?
P1 F5 1.488(11) . ?
P1 F6 1.545(9) . ?

loop_
_geom_torsion_atom_site_label_1
_geom_torsion_atom_site_label_2
_geom_torsion_atom_site_label_3
_geom_torsion_atom_site_label_4
_geom_torsion
_geom_torsion_site_symmetry_1
_geom_torsion_site_symmetry_2
_geom_torsion_site_symmetry_3
_geom_torsion_site_symmetry_4
_geom_torsion_publ_flag
Ir1 N1 C1 C2 10.7(12) . . . . ?
Ir1 N1 C1 C6 -174.6(6) . . . . ?
Ir1 N1 C9 C10 -6.7(10) . . . . ?
Ir1 N1 C9 C8 173.6(7) . . . . ?
Ir1 N2 C16 C17 11.6(14) . . . . ?
Ir1 N2 C16 C21 -169.9(8) . . . . ?
Ir1 N2 C24 C23 176.1(8) . . . . ?
Ir1 N2 C24 C25 -8.7(11) . . . . ?
Ir1 N3 C31 C32 -157.6(12) . . . . ?
Ir1 N3 C35 C34 154.1(12) . . . . ?
Ir1 N3 C35 C36 -25.2(11) . . . . ?
Ir1 N4 C36 C35 -23.0(10) . . . . ?
Ir1 N4 C36 C37 163.4(7) . . . . ?
Ir1 N4 C40 C39 -166.6(7) . . . . ?
N1 Ir1 N2 C16 -136.2(18) . . . . ?
N1 Ir1 N2 C24 49(2) . . . . ?
N1 Ir1 N3 C31 -118.0(8) . . . . ?
N1 Ir1 N3 C35 85.9(7) . . . . ?
N1 Ir1 N4 C36 -101.3(6) . . . . ?
N1 Ir1 N4 C40 64.3(7) . . . . ?
N1 Ir1 C15 C10 -9.6(6) . . . . ?
N1 Ir1 C15 C14 176.3(8) . . . . ?
N1 Ir1 C30 C25 -178.6(8) . . . . ?
N1 Ir1 C30 C29 3.3(11) . . . . ?
N1 C1 C2 C3 179.4(9) . . . . ?
N1 C1 C6 C5 -179.8(8) . . . . ?
N1 C1 C6 C7 5.2(13) . . . . ?
N2 Ir1 N1 C1 -130.4(18) . . . . ?
N2 Ir1 N1 C9 56(2) . . . . ?
N2 Ir1 N3 C31 56.1(8) . . . . ?
N2 Ir1 N3 C35 -99.9(7) . . . . ?
N2 Ir1 N4 C36 83.9(6) . . . . ?
N2 Ir1 N4 C40 -110.5(7) . . . . ?
N2 Ir1 C15 C10 177.1(6) . . . . ?
N2 Ir1 C15 C14 3.1(8) . . . . ?
N2 Ir1 C30 C25 -4.7(8) . . . . ?
N2 Ir1 C30 C29 177.1(11) . . . . ?
N2 C16 C17 C18 -175.4(11) . . . . ?
N2 C16 C21 C20 175.8(11) . . . . ?
N2 C16 C21 C22 -4.1(18) . . . . ?
N2 C24 C25 C26 -175.9(9) . . . . ?
N2 C24 C25 C30 5.0(13) . . . . ?
N3 Ir1 N1 C1 10.8(7) . . . . ?
N3 Ir1 N1 C9 -163.1(6) . . . . ?
N3 Ir1 N2 C16 81.3(8) . . . . ?
N3 Ir1 N2 C24 -93.3(7) . . . . ?
N3 Ir1 N4 C36 8.3(6) . . . . ?
N3 Ir1 N4 C40 173.9(7) . . . . ?
N3 Ir1 C15 C10 118.2(17) . . . . ?
N3 Ir1 C15 C14 -56(2) . . . . ?
N3 Ir1 C30 C25 74.2(8) . . . . ?
N3 Ir1 C30 C29 -104.0(10) . . . . ?
N3 C31 C32 C33 8(2) . . . . ?
N3 C35 C36 N4 31.6(12) . . . . ?
N3 C35 C36 C37 -155.3(10) . . . . ?
N4 Ir1 N1 C1 82.4(7) . . . . ?
N4 Ir1 N1 C9 -91.5(6) . . . . ?
N4 Ir1 N2 C16 9.9(8) . . . . ?
N4 Ir1 N2 C24 -164.7(6) . . . . ?
N4 Ir1 N3 C31 165.7(9) . . . . ?
N4 Ir1 N3 C35 9.6(7) . . . . ?
N4 Ir1 C15 C10 70.1(7) . . . . ?
N4 Ir1 C15 C14 -104.0(8) . . . . ?
N4 Ir1 C30 C25 121.3(17) . . . . ?
N4 Ir1 C30 C29 -57(3) . . . . ?
N4 C36 C37 N5 -171.9(9) . . . . ?
N4 C36 C37 C38 5.4(14) . . . . ?
N5 C37 C38 C39 175.0(8) . . . . ?
N5 C37 C38 C43 -5.4(10) . . . . ?
N5 C42 C43 C38 -2.0(10) . . . . ?
N5 C42 C43 C44 -178.8(8) . . . . ?
N5 C42 C48 C47 178.0(11) . . . . ?
C1 N1 C9 C10 179.0(8) . . . . ?
C1 N1 C9 C8 -0.8(13) . . . . ?
C1 C2 C3 C4 -3.8(16) . . . . ?
C1 C6 C7 C8 -7.3(15) . . . . ?
C10 C11 C12 C13 1.8(18) . . . . ?
C2 C1 C6 C5 -5.1(13) . . . . ?
C2 C1 C6 C7 179.9(10) . . . . ?
C2 C3 C4 C5 3.2(17) . . . . ?
C3 C4 C5 C6 -4.1(19) . . . . ?
C4 C5 C6 C1 4.8(16) . . . . ?
C4 C5 C6 C7 179.7(12) . . . . ?
C5 C6 C7 C8 178.2(10) . . . . ?
C6 C1 C2 C3 5.0(15) . . . . ?
C6 C7 C8 C9 5.4(15) . . . . ?
C7 C8 C9 N1 -1.4(15) . . . . ?
C7 C8 C9 C10 178.9(9) . . . . ?
C9 N1 C1 C2 -175.7(9) . . . . ?
C9 N1 C1 C6 -1.1(12) . . . . ?
C9 C10 C11 C12 173.8(10) . . . . ?
C9 C10 C15 Ir1 9.1(10) . . . . ?
C9 C10 C15 C14 -176.1(8) . . . . ?
C11 C10 C9 N1 -174.5(9) . . . . ?
C11 C10 C9 C8 5.3(15) . . . . ?
C11 C10 C15 Ir1 -177.2(7) . . . . ?
C11 C10 C15 C14 -2.4(13) . . . . ?
C11 C12 C13 C14 -2.5(19) . . . . ?
C12 C13 C14 C15 0.7(17) . . . . ?
C13 C14 C15 Ir1 175.8(8) . . . . ?
C13 C14 C15 C10 1.7(14) . . . . ?
C15 Ir1 N1 C1 -177.1(7) . . . . ?
C15 Ir1 N1 C9 9.0(6) . . . . ?
C15 Ir1 N2 C16 -90.4(8) . . . . ?
C15 Ir1 N2 C24 95.0(7) . . . . ?
C15 Ir1 N3 C31 116.1(18) . . . . ?
C15 Ir1 N3 C35 -40(2) . . . . ?
C15 Ir1 N4 C36 -179.1(6) . . . . ?
C15 Ir1 N4 C40 -13.5(7) . . . . ?
C15 Ir1 C30 C25 -99.4(8) . . . . ?
C15 Ir1 C30 C29 82.5(10) . . . . ?
C15 C10 C9 N1 -1.2(12) . . . . ?
C15 C10 C9 C8 178.6(9) . . . . ?
C15 C10 C11 C12 0.8(16) . . . . ?
C16 N2 C24 C23 1.4(15) . . . . ?
C16 N2 C24 C25 176.6(9) . . . . ?
C16 C17 C18 C19 -1(2) . . . . ?
C16 C21 C22 C23 -1(2) . . . . ?
C17 C16 C21 C20 -5.7(18) . . . . ?
C17 C16 C21 C22 174.4(13) . . . . ?
C17 C18 C19 C20 -4(2) . . . . ?
C18 C19 C20 C21 4(2) . . . . ?
C19 C20 C21 C16 1(2) . . . . ?
C19 C20 C21 C22 -179.4(15) . . . . ?
C20 C21 C22 C23 178.7(13) . . . . ?
C21 C16 C17 C18 6.2(18) . . . . ?
C21 C22 C23 C24 7(2) . . . . ?
C22 C23 C24 N2 -7.2(17) . . . . ?
C22 C23 C24 C25 178.0(11) . . . . ?
C23 C24 C25 C26 -0.8(16) . . . . ?
C23 C24 C25 C30 -179.9(10) . . . . ?
C24 N2 C16 C17 -174.3(10) . . . . ?
C24 N2 C16 C21 4.1(15) . . . . ?
C24 C25 C26 C27 179.1(10) . . . . ?
C24 C25 C30 Ir1 1.6(12) . . . . ?
C24 C25 C30 C29 180.0(9) . . . . ?
C25 C26 C27 C28 -1.4(17) . . . . ?
C26 C25 C30 Ir1 -177.5(8) . . . . ?
C26 C25 C30 C29 0.9(16) . . . . ?
C26 C27 C28 C29 5.0(17) . . . . ?
C27 C28 C29 C30 -6.3(18) . . . . ?
C28 C29 C30 Ir1 -178.5(9) . . . . ?
C28 C29 C30 C25 3.4(17) . . . . ?
C30 Ir1 N1 C1 -89.4(7) . . . . ?
C30 Ir1 N1 C9 96.7(7) . . . . ?
C30 Ir1 N2 C16 -178.0(8) . . . . ?
C30 Ir1 N2 C24 7.4(7) . . . . ?
C30 Ir1 N3 C31 -21.4(9) . . . . ?
C30 Ir1 N3 C35 -177.5(7) . . . . ?
C30 Ir1 N4 C36 -40(2) . . . . ?
C30 Ir1 N4 C40 125(2) . . . . ?
C30 Ir1 C15 C10 -103.8(7) . . . . ?
C30 Ir1 C15 C14 82.2(8) . . . . ?
C30 C25 C26 C27 -1.8(16) . . . . ?
C31 N3 C35 C34 -3.0(18) . . . . ?
C31 N3 C35 C36 177.8(9) . . . . ?
C31 C32 C33 C34 -8(2) . . . . ?
C32 C33 C34 C35 3(2) . . . . ?
C33 C34 C35 N3 3(2) . . . . ?
C33 C34 C35 C36 -178.3(13) . . . . ?
C34 C35 C36 N4 -147.7(12) . . . . ?
C34 C35 C36 C37 25.5(18) . . . . ?
C35 N3 C31 C32 -2.3(18) . . . . ?
C35 C36 C37 N5 15.6(17) . . . . ?
C35 C36 C37 C38 -167.2(10) . . . . ?
C36 N4 C40 C39 -1.1(13) . . . . ?
C36 C37 C38 C39 -2.8(14) . . . . ?
C36 C37 C38 C43 176.8(8) . . . . ?
C37 N5 C42 C43 -1.3(10) . . . . ?
C37 N5 C42 C48 178.6(10) . . . . ?
C37 C38 C39 C40 -1.3(12) . . . . ?
C37 C38 C43 C42 4.5(10) . . . . ?
C37 C38 C43 C44 -179.5(11) . . . . ?
C38 C39 C40 N4 3.5(13) . . . . ?
C38 C43 C44 C46 -176.0(10) . . . . ?
C39 C38 C43 C42 -176.0(9) . . . . ?
C39 C38 C43 C44 0.0(18) . . . . ?
C40 N4 C36 C35 170.2(8) . . . . ?
C40 N4 C36 C37 -3.5(13) . . . . ?
C41 N5 C37 C36 24.0(16) . . . . ?
C41 N5 C37 C38 -153.4(10) . . . . ?
C41 N5 C42 C43 157.7(10) . . . . ?
C41 N5 C42 C48 -22.5(16) . . . . ?
C42 N5 C37 C36 -178.3(10) . . . . ?
C42 N5 C37 C38 4.3(10) . . . . ?
C42 C43 C44 C46 -0.4(14) . . . . ?
C43 C38 C39 C40 179.3(9) . . . . ?
C43 C42 C48 C47 -2.1(17) . . . . ?
C43 C44 C46 C47 0.3(18) . . . . ?
C44 C46 C47 C48 -1(2) . . . . ?
C46 C47 C48 C42 2.0(19) . . . . ?
C48 C42 C43 C38 178.1(9) . . . . ?
C48 C42 C43 C44 1.3(15) . . . . ?
